data_4508849
loop_
_publ_author_name
'Vigo, Ludmila'
'Risto, Maarit'
'Jahr, Esther M.'
'Bajorek, Tom'
'Oilunkaniemi, Raija'
'Laitinen, Risto S.'
'Lahtinen, Manu'
'Ahlgr\'en, Markku'

_publ_section_title
;
 Isomerism in [MCl2(ERR&#x2018;)2] (M = Pd, Pt; E = S, Se; R, R&#x2018; =
 Me, Ph)
;
_journal_issue 10
_journal_name_full 'Crystal Growth &amp; Design'
_journal_page_first 2376
_journal_paper_doi 10.1021/cg060348r
_journal_volume 6
_journal_year 2006
_chemical_formula_sum 'C12 H10 Cl Pd0.5 Se'
_chemical_formula_weight 321.81
_chemical_name_systematic
;
 ?
;
_space_group_IT_number 14
_symmetry_cell_setting monoclinic
_symmetry_space_group_name_Hall '-P 2ybc'
_symmetry_space_group_name_H-M 'P 1 21/c 1'
_atom_sites_solution_hydrogens geom
_atom_sites_solution_primary direct
_atom_sites_solution_secondary difmap
_audit_creation_method SHELXL-97
_cell_angle_alpha 90.00
_cell_angle_beta 96.89(3)
_cell_angle_gamma 90.00
_cell_formula_units_Z 4
_cell_length_a 5.6464(11)
_cell_length_b 17.218(3)
_cell_length_c 11.927(2)
_cell_measurement_temperature 120(2)
_cell_volume 1151.2(4)
_computing_cell_refinement 'DENZO-SMN (Otwinowski & Minor, 1997)'
_computing_data_collection 'KappaCCD Server Software (Bruker-Nonius, 2002)'
_computing_data_reduction DENZO-SMN
_computing_molecular_graphics 'DIAMOND (Branderburg & Berndt, 1999)'
_computing_publication_material 'WinGX (Farrugia, 1999)'
_computing_structure_refinement 'SHELXL-97 (Sheldrick, 1997)'
_computing_structure_solution 'SHELXL-97 (Sheldrick, 1997)'
_diffrn_ambient_temperature 120(2)
_diffrn_measured_fraction_theta_full 0.984
_diffrn_measured_fraction_theta_max 0.984
_diffrn_radiation_monochromator graphite
_diffrn_radiation_source 'fine-focus sealed tube'
_diffrn_radiation_type MoK\a
_diffrn_radiation_wavelength 0.71073
_diffrn_reflns_av_R_equivalents 0.0422
_diffrn_reflns_av_sigmaI/netI 0.0411
_diffrn_reflns_limit_h_max 6
_diffrn_reflns_limit_h_min -6
_diffrn_reflns_limit_k_max 21
_diffrn_reflns_limit_k_min -20
_diffrn_reflns_limit_l_max 14
_diffrn_reflns_limit_l_min -13
_diffrn_reflns_number 6537
_diffrn_reflns_theta_full 26.00
_diffrn_reflns_theta_max 26.00
_diffrn_reflns_theta_min 3.64
_exptl_absorpt_coefficient_mu 4.209
_exptl_absorpt_correction_T_max 0.8172
_exptl_absorpt_correction_T_min 0.3649
_exptl_crystal_density_diffrn 1.857
_exptl_crystal_density_method 'not measured'
_exptl_crystal_F_000 624
_exptl_crystal_size_max 0.30
_exptl_crystal_size_mid 0.10
_exptl_crystal_size_min 0.05
_refine_diff_density_max 1.001
_refine_diff_density_min -0.773
_refine_diff_density_rms 0.120
_refine_ls_extinction_method none
_refine_ls_goodness_of_fit_ref 1.095
_refine_ls_hydrogen_treatment mixed
_refine_ls_matrix_type full
_refine_ls_number_parameters 133
_refine_ls_number_reflns 2220
_refine_ls_number_restraints 0
_refine_ls_restrained_S_all 1.095
_refine_ls_R_factor_all 0.0420
_refine_ls_R_factor_gt 0.0338
_refine_ls_shift/su_max 0.001
_refine_ls_shift/su_mean 0.000
_refine_ls_structure_factor_coef Fsqd
_refine_ls_weighting_details 'calc w=1/[\s^2^(Fo^2^)+(0.0370P)^2^+3.0149P] where P=(Fo^2^+2Fc^2^)/3'
_refine_ls_weighting_scheme calc
_refine_ls_wR_factor_gt 0.0863
_refine_ls_wR_factor_ref 0.0915
_reflns_number_gt 1950
_reflns_number_total 2220
_reflns_threshold_expression >2sigma(I)
_cod_data_source_file cg060348rsup2.cif
_cod_data_source_block mr3a
_cod_depositor_comments
;
The following automatic conversions were performed:

'_symmetry_cell_setting' value 'Monoclinic' changed to 'monoclinic'
according to /home/saulius/struct/CIF-dictionaries/cif_core.dic
dictionary named 'cif_core.dic' version 2.4.2 from 2011-04-26.

Automatic conversion script
Id: cif_fix_values 1891 2012-01-12 08:04:46Z andrius 
;
_cod_original_sg_symbol_H-M P2(1)/c
_cod_original_formula_sum 'C12 H10 Cl1 Pd0.50 Se1'
_cod_database_code 4508849

loop_
_symmetry_equiv_pos_as_xyz
'x, y, z'
'-x, y+1/2, -z+1/2'
'-x, -y, -z'
'x, -y-1/2, z-1/2'

loop_
_atom_site_label
_atom_site_type_symbol
_atom_site_fract_x
_atom_site_fract_y
_atom_site_fract_z
_atom_site_U_iso_or_equiv
_atom_site_adp_type
_atom_site_occupancy
_atom_site_symmetry_multiplicity
_atom_site_calc_flag
_atom_site_refinement_flags
Pd1 Pd 0.0000 0.0000 0.0000 0.02119(15) Uani 1 2 d S
Se1 Se -0.06795(7) -0.03378(2) 0.19090(4) 0.02234(15) Uani 1 1 d .
Cl1 Cl 0.2270(3) 0.10749(8) 0.04930(11) 0.0525(4) Uani 1 1 d .
C25 C 0.3860(9) 0.0946(3) 0.4280(4) 0.0319(10) Uani 1 1 d .
H25 H 0.5407 0.0903 0.4687 0.038 Uiso 1 1 calc R
C12 C 0.3425(8) -0.1296(2) 0.1637(4) 0.0241(9) Uani 1 1 d .
H12 H 0.3653 -0.0962 0.1025 0.029 Uiso 1 1 calc R
C26 C 0.3021(8) 0.0371(3) 0.3521(4) 0.0308(10) Uani 1 1 d .
H26 H 0.3991 -0.0065 0.3401 0.037 Uiso 1 1 calc R
C16 C 0.1157(9) -0.1663(3) 0.3153(4) 0.0299(10) Uani 1 1 d .
H16 H -0.0153 -0.1576 0.3568 0.036 Uiso 1 1 calc R
C14 C 0.4636(9) -0.2396(3) 0.2821(4) 0.0326(11) Uani 1 1 d .
H14 H 0.5705 -0.2815 0.3013 0.039 Uiso 1 1 calc R
C23 C 0.0206(9) 0.1653(3) 0.3840(4) 0.0327(11) Uani 1 1 d .
H23 H -0.0740 0.2098 0.3939 0.039 Uiso 1 1 calc R
C15 C 0.2723(9) -0.2272(3) 0.3434(4) 0.0331(11) Uani 1 1 d .
H15 H 0.2489 -0.2605 0.4047 0.040 Uiso 1 1 calc R
C24 C 0.2443(9) 0.1582(3) 0.4444(4) 0.0311(10) Uani 1 1 d .
H24 H 0.3010 0.1972 0.4973 0.037 Uiso 1 1 calc R
C13 C 0.4978(8) -0.1910(3) 0.1932(4) 0.0302(10) Uani 1 1 d .
H13 H 0.6291 -0.1996 0.1519 0.036 Uiso 1 1 calc R
C22 C -0.0655(8) 0.1080(3) 0.3097(4) 0.0272(10) Uani 1 1 d .
H22 H -0.2205 0.1125 0.2694 0.033 Uiso 1 1 calc R
C11 C 0.1522(7) -0.1185(2) 0.2265(4) 0.0237(9) Uani 1 1 d .
C21 C 0.0741(8) 0.0439(2) 0.2936(4) 0.0237(9) Uani 1 1 d .

loop_
_atom_site_aniso_label
_atom_site_aniso_U_11
_atom_site_aniso_U_22
_atom_site_aniso_U_33
_atom_site_aniso_U_23
_atom_site_aniso_U_13
_atom_site_aniso_U_12
Pd1 0.0249(3) 0.0180(3) 0.0201(3) -0.00054(17) 0.00038(18) -0.00277(17)
Se1 0.0219(2) 0.0218(2) 0.0232(3) -0.00042(16) 0.00176(17) -0.00156(16)
Cl1 0.0810(10) 0.0498(8) 0.0278(7) -0.0104(6) 0.0117(6) -0.0429(8)
C25 0.029(2) 0.035(3) 0.031(3) -0.002(2) -0.0001(19) -0.005(2)
C12 0.025(2) 0.019(2) 0.028(2) 0.0012(17) 0.0008(18) -0.0054(17)
C26 0.027(2) 0.029(2) 0.036(3) 0.000(2) 0.0028(19) 0.0030(19)
C16 0.036(2) 0.030(2) 0.023(2) 0.0004(19) 0.0005(19) -0.005(2)
C14 0.035(3) 0.020(2) 0.039(3) 0.001(2) -0.008(2) 0.0014(19)
C23 0.037(3) 0.026(2) 0.035(3) -0.005(2) 0.005(2) 0.005(2)
C15 0.042(3) 0.026(2) 0.029(3) 0.009(2) -0.003(2) -0.005(2)
C24 0.043(3) 0.029(2) 0.021(2) -0.0023(19) 0.002(2) -0.012(2)
C13 0.026(2) 0.027(2) 0.036(3) -0.004(2) 0.0010(19) -0.0017(19)
C22 0.026(2) 0.024(2) 0.031(2) -0.0028(19) 0.0021(18) 0.0019(18)
C11 0.021(2) 0.024(2) 0.025(2) -0.0012(18) -0.0023(17) -0.0054(17)
C21 0.026(2) 0.023(2) 0.023(2) 0.0059(17) 0.0060(17) -0.0013(17)

loop_
_atom_type_symbol
_atom_type_description
_atom_type_scat_dispersion_real
_atom_type_scat_dispersion_imag
_atom_type_scat_source
C C 0.0033 0.0016 'International Tables Vol C Tables 4.2.6.8 and 6.1.1.4'
H H 0.0000 0.0000 'International Tables Vol C Tables 4.2.6.8 and 6.1.1.4'
Cl Cl 0.1484 0.1585 'International Tables Vol C Tables 4.2.6.8 and 6.1.1.4'
Se Se -0.0929 2.2259 'International Tables Vol C Tables 4.2.6.8 and 6.1.1.4'
Pd Pd -0.9988 1.0072 'International Tables Vol C Tables 4.2.6.8 and 6.1.1.4'

loop_
_geom_angle_atom_site_label_1
_geom_angle_atom_site_label_2
_geom_angle_atom_site_label_3
_geom_angle
_geom_angle_site_symmetry_1
_geom_angle_site_symmetry_3
Cl1 Pd1 Cl1 180.00(4) . 3
Cl1 Pd1 Se1 84.28(4) . 3
Cl1 Pd1 Se1 95.72(4) 3 3
Cl1 Pd1 Se1 95.72(4) . .
Cl1 Pd1 Se1 84.28(4) 3 .
Se1 Pd1 Se1 180.000(18) 3 .
C21 Se1 C11 100.19(18) . .
C21 Se1 Pd1 109.31(13) . .
C11 Se1 Pd1 102.56(14) . .
C24 C25 C26 120.0(4) . .
C24 C25 H25 120.0 . .
C26 C25 H25 120.0 . .
C13 C12 C11 118.1(4) . .
C13 C12 H12 121.0 . .
C11 C12 H12 121.0 . .
C25 C26 C21 119.3(4) . .
C25 C26 H26 120.3 . .
C21 C26 H26 120.3 . .
C11 C16 C15 119.2(5) . .
C11 C16 H16 120.4 . .
C15 C16 H16 120.4 . .
C13 C14 C15 119.9(4) . .
C13 C14 H14 120.1 . .
C15 C14 H14 120.1 . .
C22 C23 C24 120.2(4) . .
C22 C23 H23 119.9 . .
C24 C23 H23 119.9 . .
C16 C15 C14 120.1(4) . .
C16 C15 H15 120.0 . .
C14 C15 H15 120.0 . .
C23 C24 C25 120.2(4) . .
C23 C24 H24 119.9 . .
C25 C24 H24 119.9 . .
C14 C13 C12 120.8(4) . .
C14 C13 H13 119.6 . .
C12 C13 H13 119.6 . .
C23 C22 C21 119.9(4) . .
C23 C22 H22 120.1 . .
C21 C22 H22 120.1 . .
C16 C11 C12 121.9(4) . .
C16 C11 Se1 118.0(3) . .
C12 C11 Se1 120.2(3) . .
C22 C21 C26 120.3(4) . .
C22 C21 Se1 116.3(3) . .
C26 C21 Se1 123.4(3) . .

loop_
_geom_bond_atom_site_label_1
_geom_bond_atom_site_label_2
_geom_bond_distance
_geom_bond_site_symmetry_2
Pd1 Cl1 2.2878(12) .
Pd1 Cl1 2.2878(12) 3
Pd1 Se1 2.4248(6) 3
Pd1 Se1 2.4248(6) .
Se1 C21 1.922(4) .
Se1 C11 1.931(4) .
C25 C24 1.384(7) .
C25 C26 1.386(7) .
C25 H25 0.9500 .
C12 C13 1.392(6) .
C12 C11 1.395(6) .
C12 H12 0.9500 .
C26 C21 1.393(6) .
C26 H26 0.9500 .
C16 C11 1.375(6) .
C16 C15 1.387(7) .
C16 H16 0.9500 .
C14 C13 1.382(7) .
C14 C15 1.392(7) .
C14 H14 0.9500 .
C23 C22 1.374(7) .
C23 C24 1.382(7) .
C23 H23 0.9500 .
C15 H15 0.9500 .
C24 H24 0.9500 .
C13 H13 0.9500 .
C22 C21 1.384(6) .
C22 H22 0.9500 .

loop_
_geom_torsion_atom_site_label_1
_geom_torsion_atom_site_label_2
_geom_torsion_atom_site_label_3
_geom_torsion_atom_site_label_4
_geom_torsion
_geom_torsion_site_symmetry_1
Cl1 Pd1 Se1 C21 3.36(14) .
Cl1 Pd1 Se1 C21 -176.64(14) 3
Se1 Pd1 Se1 C21 139.53(14) 3
Cl1 Pd1 Se1 C11 -102.31(14) .
Cl1 Pd1 Se1 C11 77.69(14) 3
Se1 Pd1 Se1 C11 33.87(13) 3
C24 C25 C26 C21 -0.5(7) .
C11 C16 C15 C14 -0.1(7) .
C13 C14 C15 C16 0.2(7) .
C22 C23 C24 C25 1.9(7) .
C26 C25 C24 C23 -1.0(7) .
C15 C14 C13 C12 -0.3(7) .
C11 C12 C13 C14 0.2(7) .
C24 C23 C22 C21 -1.2(7) .
C15 C16 C11 C12 0.1(7) .
C15 C16 C11 Se1 -179.4(3) .
C13 C12 C11 C16 -0.1(7) .
C13 C12 C11 Se1 179.3(3) .
C21 Se1 C11 C16 85.5(4) .
Pd1 Se1 C11 C16 -161.9(3) .
C21 Se1 C11 C12 -94.0(4) .
Pd1 Se1 C11 C12 18.6(4) .
C23 C22 C21 C26 -0.3(7) .
C23 C22 C21 Se1 178.3(4) .
C25 C26 C21 C22 1.1(7) .
C25 C26 C21 Se1 -177.4(4) .
C11 Se1 C21 C22 -166.2(3) .
Pd1 Se1 C21 C22 86.5(3) .
C11 Se1 C21 C26 12.4(4) .
Pd1 Se1 C21 C26 -94.9(4) .
